data_9005531
loop_
_publ_author_name
'Schingaro, E.'
'Scordari, F.'
'Ventruti, G.'

_publ_section_title
;
 Trioctahedral micas-1M from Mt. Vulture (Italy): Structural
 disorder and crystal chemistry
 Sample: LC7G - C2
;
_journal_name_full 'European Journal of Mineralogy'
_journal_page_first 1057
_journal_page_last 1069
_journal_paper_doi 10.1127/0935-1221/2001/0013-1057
_journal_volume 13
_journal_year 2001
_chemical_compound_source 'Mt. Vulture, Italy'
_chemical_formula_sum
;Al1.43 Ba0.02 F0.24 Fe0.6 H1.76 K0.89 Mg2.13 Mn0.01 Na0.06 O11.76 Si2.58
 Ti0.13
;
_chemical_name_mineral Phlogopite
_space_group_IT_number 5
_symmetry_space_group_name_Hall 'C 2y'
_symmetry_space_group_name_H-M 'C 1 2 1'
_cell_angle_alpha 90
_cell_angle_beta 99.99
_cell_angle_gamma 90
_cell_formula_units_Z 2
_cell_length_a 5.327
_cell_length_b 9.225
_cell_length_c 10.236
_cell_volume 495.386
_database_code_amcsd 0006919
_exptl_crystal_density_diffrn 2.926
_cod_original_cell_volume 495.387
_cod_original_formula_sum 'K.89 Na.06 Ba.02 Al1.43 Mg2.13 Fe.6 Ti.13 Mn.01 Si2.58 O11.76 F.24 H1.76'
_cod_database_code 9005531

loop_
_space_group_symop_operation_xyz
x,y,z
1/2+x,1/2+y,z
-x,y,-z
1/2-x,1/2+y,-z

loop_
_atom_site_aniso_label
_atom_site_aniso_U_11
_atom_site_aniso_U_22
_atom_site_aniso_U_33
_atom_site_aniso_U_12
_atom_site_aniso_U_13
_atom_site_aniso_U_23
K 0.03270 0.03010 0.03140 0.00000 0.00630 0.00000
Na 0.03270 0.03010 0.03140 0.00000 0.00630 0.00000
Ba 0.03270 0.03010 0.03140 0.00000 0.00630 0.00000
AlM3 0.00880 0.00780 0.01450 0.00000 0.00280 0.00000
MgM3 0.00880 0.00780 0.01450 0.00000 0.00280 0.00000
FeM3 0.00880 0.00780 0.01450 0.00000 0.00280 0.00000
TiM3 0.00880 0.00780 0.01450 0.00000 0.00280 0.00000
AlM2 0.00880 0.00780 0.01450 0.00000 0.00280 0.00000
FeM2 0.00880 0.00780 0.01450 0.00000 0.00280 0.00000
TiM2 0.00880 0.00780 0.01450 0.00000 0.00280 0.00000
MgM2 0.00880 0.00780 0.01450 0.00000 0.00280 0.00000
MnM1 0.00860 0.00590 0.01550 0.00000 0.00420 0.00000
FeM1 0.00860 0.00590 0.01550 0.00000 0.00420 0.00000
MgM1 0.00860 0.00590 0.01550 0.00000 0.00420 0.00000
SiT1 0.00930 0.00700 0.01310 -0.00010 0.00300 0.00010
AlT1 0.00930 0.00700 0.01310 -0.00010 0.00300 0.00010
SiT11 0.00930 0.00700 0.01310 -0.00040 -0.00100 -0.00010
AlT11 0.00930 0.00700 0.01310 -0.00040 -0.00100 -0.00010
O1 0.01990 0.02040 0.01750 -0.00390 0.00600 -0.00330
O11 0.01990 0.02040 0.01750 -0.00390 0.00600 -0.00330
O2 0.02500 0.01300 0.02000 0.00000 -0.00100 0.00000
O3 0.01140 0.00840 0.01460 -0.00040 0.00360 0.00040
O33 0.01140 0.00840 0.01460 -0.00040 0.00360 0.00040
O-H4 0.01300 0.01180 0.01300 0.00000 0.00270 0.00000
KD 0.03400 0.03500 0.01900 0.00000 0.00800 0.00000
NaD 0.03400 0.03500 0.01900 0.00000 0.00800 0.00000
BaD 0.03400 0.03500 0.01900 0.00000 0.00800 0.00000
SiTD1 0.00930 0.00700 0.01310 -0.00010 0.00300 0.00010
AlTD1 0.00930 0.00700 0.01310 -0.00010 0.00300 0.00010
OD1 0.01990 0.02040 0.01750 -0.00390 0.00600 -0.00330
OD11 0.01990 0.02040 0.01750 -0.00390 0.00600 -0.00330
OD2 0.02500 0.01300 0.02000 0.00000 -0.00100 0.00000

loop_
_atom_site_label
_atom_site_fract_x
_atom_site_fract_y
_atom_site_fract_z
_atom_site_occupancy
_atom_site_U_iso_or_equiv
_atom_site_type_symbol
_atom_site_attached_hydrogens
K 0.00000 0.00000 0.00000 0.73870 0.03140 K 0
Na 0.00000 0.00000 0.00000 0.04980 0.03140 Na 0
Ba 0.00000 0.00000 0.00000 0.01660 0.03140 Ba 0
AlM3 0.00000 -0.83424 0.50000 0.00500 0.00990 Al 0
MgM3 0.00000 -0.83424 0.50000 0.78500 0.00990 Mg 0
FeM3 0.00000 -0.83424 0.50000 0.14500 0.00990 Fe 0
TiM3 0.00000 -0.83424 0.50000 0.06500 0.00990 Ti 0
AlM2 0.00000 0.83424 0.50000 0.00500 0.00990 Al 0
FeM2 0.00000 0.83424 0.50000 0.14500 0.00990 Fe 0
TiM2 0.00000 0.83424 0.50000 0.06500 0.00990 Ti 0
MgM2 0.00000 0.83424 0.50000 0.78500 0.00990 Mg 0
MnM1 0.00000 0.50000 0.50000 0.01000 0.00890 Mn 0
FeM1 0.00000 0.50000 0.50000 0.31000 0.00890 Fe 0
MgM1 0.00000 0.50000 0.50000 0.56000 0.00890 Mg 0
SiT1 0.57542 0.16689 0.22627 0.53535 0.00930 Si 0
AlT1 0.57542 0.16689 0.22627 0.29465 0.00930 Al 0
SiT11 -0.57542 -0.16689 -0.22627 0.64500 0.00930 Si 0
AlT11 -0.57542 -0.16689 -0.22627 0.35500 0.00930 Al 0
O1 0.83230 0.22400 0.17030 0.83000 0.01840 O 0
O11 -0.83230 -0.22400 -0.17030 0.83000 0.01840 O 0
O2 0.50540 0.00000 0.16980 0.83000 0.01900 O 0
O3 0.63050 0.16700 0.39230 1.00000 0.01100 O 0
O33 -0.63050 -0.16700 -0.39230 1.00000 0.01100 O 0
O-H4 0.13180 0.00000 0.39760 0.71000 0.01230 O 1
O-H 0.60100 0.50100 0.32100 0.14110 0.01500 O 1
F 0.60100 0.50100 0.32100 0.09960 0.01500 F 0
KD 0.00000 0.33300 0.00000 0.15130 0.02780 K 0
NaD 0.00000 0.33300 0.00000 0.01020 0.02780 Na 0
BaD 0.00000 0.33300 0.00000 0.00340 0.02780 Ba 0
SiTD1 0.57650 0.50800 0.22620 0.10965 0.00930 Si 0
AlTD1 0.57650 0.50800 0.22620 0.06035 0.00930 Al 0
OD1 0.82900 0.56100 0.17200 0.17000 0.01840 O 0
OD11 -0.83400 0.10800 -0.17100 0.17000 0.01840 O 0
OD2 0.51200 0.33300 0.16800 0.17000 0.01900 O 0
O-HD 0.59200 0.16900 0.30700 0.02890 0.01500 O 0
FD 0.59200 0.16900 0.30700 0.02040 0.01500 F 0

loop_
_cod_changelog_entry_id
_cod_changelog_entry_author
_cod_changelog_entry_date
_cod_changelog_entry_text
1
;cod-tools version 3.8.0
Id: cif_guess_AMCSD_atom_types 9581 2023-05-17 12:35:41Z saulius
;
2023-05-21T08:52:56+03:00
;Derived atom types and hydrogen counts
from atom names that follow the AMCSD naming convention
(Wat == water, O-H == hydroxyl).
;
2
;cod-tools version 3.10.1
Id: cif_fix_AMCSD_aniso_labels 10200 2024-08-01 14:09:44Z saulius
;
2024-08-02T12:20:58+03:00
;Changed the following '_atom_site_aniso_label' values:
'OH4' -> 'O-H4'
;

loop_
_cod_related_entry_id
_cod_related_entry_database
_cod_related_entry_code
1 AMCSD 0006919
